data_7031541
loop_
_publ_author_name
'Mobin, Shaikh M.'
'Mohammad, Akbar'

_publ_section_title
;
 Retention of single crystals of two Co(ii) complexes during chemical
 reactions and rearrangement.
;
_journal_issue 34
_journal_name_full 'Dalton transactions (Cambridge, England : 2003)'
_journal_page_first 13032
_journal_paper_doi 10.1039/c4dt01312c
_journal_volume 43
_journal_year 2014
_chemical_formula_sum 'C14 H26 Co2 N2 O14 S2'
_chemical_formula_weight 628.35
_chemical_name_systematic
;
 ?
;
_space_group_IT_number 14
_symmetry_cell_setting monoclinic
_symmetry_space_group_name_Hall '-P 2yn'
_symmetry_space_group_name_H-M 'P 1 21/n 1'
_atom_sites_solution_hydrogens geom
_atom_sites_solution_primary direct
_atom_sites_solution_secondary difmap
_audit_creation_method SHELXL-97
_cell_angle_alpha 90.00
_cell_angle_beta 117.044(13)
_cell_angle_gamma 90.00
_cell_formula_units_Z 2
_cell_length_a 7.1858(7)
_cell_length_b 23.0471(15)
_cell_length_c 7.5389(7)
_cell_measurement_reflns_used 4411
_cell_measurement_temperature 150(2)
_cell_measurement_theta_max 31.6890
_cell_measurement_theta_min 3.5110
_cell_volume 1112.0(2)
_computing_cell_refinement 'CrysAlis RED, Oxford Diffraction Ltd.,'
_computing_data_collection 'CrysAlis CCD, Oxford Diffraction Ltd.,'
_computing_data_reduction 'CrysAlis RED, Oxford Diffraction Ltd.,'
_computing_molecular_graphics Ortep3
_computing_publication_material Shelx97
_computing_structure_refinement 'SHELXL-97 (Sheldrick, 1997)'
_computing_structure_solution 'SHELXS-97 (Sheldrick, 1997)'
_diffrn_ambient_temperature 150(2)
_diffrn_detector_area_resol_mean 15.9948
_diffrn_measured_fraction_theta_full 0.999
_diffrn_measured_fraction_theta_max 0.999
_diffrn_measurement_device_type 'OXFORD DIFFRACTION SUPER NOVA'
_diffrn_measurement_method \w/q-scan
_diffrn_radiation_monochromator graphite
_diffrn_radiation_source 'Micro-Focus (Cu) X-ray Source'
_diffrn_radiation_type MoK\a
_diffrn_radiation_wavelength 0.71073
_diffrn_reflns_av_R_equivalents 0.0636
_diffrn_reflns_av_sigmaI/netI 0.0473
_diffrn_reflns_limit_h_max 8
_diffrn_reflns_limit_h_min -8
_diffrn_reflns_limit_k_max 27
_diffrn_reflns_limit_k_min -21
_diffrn_reflns_limit_l_max 8
_diffrn_reflns_limit_l_min -8
_diffrn_reflns_number 7742
_diffrn_reflns_theta_full 24.99
_diffrn_reflns_theta_max 24.99
_diffrn_reflns_theta_min 3.16
_exptl_absorpt_coefficient_mu 1.755
_exptl_absorpt_correction_T_max 0.7204
_exptl_absorpt_correction_T_min 0.6583
_exptl_absorpt_correction_type multi-scan
_exptl_absorpt_process_details
;
CrysAlis RED, Oxford Diffraction Ltd.,
Version 1.171.31.7 (release 18-10-2006 CrysAlis171 .NET)
(compiled Oct 18 2006,16:28:17)
Empirical absorption correction using spherical harmonics,
 implemented in SCALE3 ABSPACK scaling algorithm.
;
_exptl_crystal_colour pink
_exptl_crystal_density_diffrn 1.877
_exptl_crystal_density_method 'not measured'
_exptl_crystal_description block
_exptl_crystal_F_000 644
_exptl_crystal_size_max 0.28
_exptl_crystal_size_mid 0.25
_exptl_crystal_size_min 0.20
_refine_diff_density_max 1.072
_refine_diff_density_min -0.707
_refine_diff_density_rms 0.159
_refine_ls_extinction_method none
_refine_ls_goodness_of_fit_ref 1.257
_refine_ls_hydrogen_treatment mixed
_refine_ls_matrix_type full
_refine_ls_number_parameters 174
_refine_ls_number_reflns 1956
_refine_ls_number_restraints 5
_refine_ls_restrained_S_all 1.255
_refine_ls_R_factor_all 0.0778
_refine_ls_R_factor_gt 0.0745
_refine_ls_shift/su_max 0.000
_refine_ls_shift/su_mean 0.000
_refine_ls_structure_factor_coef Fsqd
_refine_ls_weighting_details 'calc w=1/[\s^2^(Fo^2^)+(0.0249P)^2^+16.2629P] where P=(Fo^2^+2Fc^2^)/3'
_refine_ls_weighting_scheme calc
_refine_ls_wR_factor_gt 0.1707
_refine_ls_wR_factor_ref 0.1723
_reflns_number_gt 1829
_reflns_number_total 1956
_reflns_threshold_expression >2sigma(I)
_cod_data_source_file c4dt01312c2.cif
_cod_data_source_block smm264h
_cod_depositor_comments
;
The following automatic conversions were performed:

'_symmetry_cell_setting' value 'Monoclinic' changed to 'monoclinic'
according to
/usr/data/users/saulius/crontab/automatic-downloads/rss-feeds/RSC/lib/dictionaries/cif_core.dic
dictionary named 'cif_core.dic' version 2.4.2 from 2011-04-26.

Automatic conversion script
Id: cif_fix_values 2281 2013-09-26 08:29:07Z andrius 

 Adding full bibliography for 7031539--7031543.cif.
;
_cod_original_cell_volume 1112.01(17)
_cod_original_sg_symbol_H-M 'P 21/n'
_cod_database_code 7031541

loop_
_symmetry_equiv_pos_as_xyz
'x, y, z'
'-x+1/2, y+1/2, -z+1/2'
'-x, -y, -z'
'x-1/2, -y-1/2, z-1/2'

loop_
_atom_site_label
_atom_site_type_symbol
_atom_site_fract_x
_atom_site_fract_y
_atom_site_fract_z
_atom_site_U_iso_or_equiv
_atom_site_adp_type
_atom_site_occupancy
_atom_site_symmetry_multiplicity
_atom_site_calc_flag
_atom_site_refinement_flags
Co1 Co 0.68935(16) 0.07500(4) 0.88293(15) 0.0133(3) Uani 1 1 d .
S1 S 0.4981(3) -0.05580(7) 0.7861(3) 0.0122(4) Uani 1 1 d .
O1 O 0.8698(9) 0.0761(2) 0.7265(8) 0.0190(12) Uani 1 1 d D
O2 O 0.4055(9) 0.0853(2) 0.6220(8) 0.0180(12) Uani 1 1 d D
O3 O 0.6701(8) -0.0145(2) 0.8176(8) 0.0153(11) Uani 1 1 d .
O4 O 0.9554(9) 0.0617(3) 1.1580(8) 0.0224(12) Uani 1 1 d D
O5 O 0.2955(8) -0.0290(2) 0.6493(8) 0.0167(11) Uani 1 1 d .
O6 O 0.5037(8) -0.0682(2) 0.9798(8) 0.0167(11) Uani 1 1 d .
O7 O 0.5329(9) -0.1094(2) 0.7004(8) 0.0216(13) Uani 1 1 d .
N1 N 0.7093(10) 0.1672(3) 0.9053(9) 0.0160(13) Uani 1 1 d .
C1 C 0.5500(13) 0.1945(4) 0.9196(13) 0.0237(18) Uani 1 1 d .
H1 H 0.4512 0.1717 0.9398 0.028 Uiso 1 1 calc R
C2 C 0.5249(15) 0.2534(4) 0.9062(14) 0.030(2) Uani 1 1 d .
H2 H 0.4116 0.2709 0.9185 0.036 Uiso 1 1 calc R
C3 C 0.6663(15) 0.2872(4) 0.8746(14) 0.029(2) Uani 1 1 d .
H3 H 0.6510 0.3282 0.8628 0.035 Uiso 1 1 calc R
C4 C 0.8293(14) 0.2601(4) 0.8607(13) 0.0262(19) Uani 1 1 d .
H4 H 0.9292 0.2823 0.8404 0.031 Uiso 1 1 calc R
C5 C 0.8482(13) 0.2000(3) 0.8765(13) 0.0211(17) Uani 1 1 d .
C6 C 1.0260(13) 0.1693(4) 0.8633(14) 0.0260(19) Uani 1 1 d .
H6A H 1.1067 0.1479 0.9893 0.031 Uiso 1 1 calc R
H6B H 1.1200 0.1988 0.8518 0.031 Uiso 1 1 calc R
C7 C 0.9640(14) 0.1270(3) 0.6919(13) 0.0236(18) Uani 1 1 d .
H7A H 0.8639 0.1459 0.5668 0.028 Uiso 1 1 calc R
H7B H 1.0891 0.1158 0.6770 0.028 Uiso 1 1 calc R
H111 H 0.905(12) 0.044(3) 1.232(11) 0.02(2) Uiso 1 1 d D
H333 H 0.343(14) 0.050(2) 0.591(14) 0.03(3) Uiso 1 1 d D
H222 H 1.094(6) 0.055(7) 1.22(2) 0.11(6) Uiso 1 1 d D
H444 H 0.42(2) 0.093(6) 0.513(12) 0.08(5) Uiso 1 1 d D
H101 H 0.824(18) 0.055(5) 0.615(10) 0.06(4) Uiso 1 1 d D

loop_
_atom_site_aniso_label
_atom_site_aniso_U_11
_atom_site_aniso_U_22
_atom_site_aniso_U_33
_atom_site_aniso_U_23
_atom_site_aniso_U_13
_atom_site_aniso_U_12
Co1 0.0168(6) 0.0120(5) 0.0152(5) 0.0001(4) 0.0109(4) -0.0003(4)
S1 0.0149(10) 0.0134(9) 0.0119(9) -0.0001(7) 0.0092(8) -0.0007(7)
O1 0.029(3) 0.012(3) 0.024(3) 0.000(2) 0.019(3) -0.004(2)
O2 0.022(3) 0.017(3) 0.016(3) 0.002(2) 0.009(2) 0.003(2)
O3 0.014(3) 0.014(3) 0.022(3) 0.000(2) 0.012(2) 0.000(2)
O4 0.020(3) 0.030(3) 0.019(3) 0.003(2) 0.010(3) 0.002(2)
O5 0.012(3) 0.022(3) 0.013(3) 0.000(2) 0.003(2) 0.001(2)
O6 0.023(3) 0.018(3) 0.014(3) 0.004(2) 0.013(2) 0.001(2)
O7 0.036(3) 0.013(3) 0.025(3) -0.003(2) 0.022(3) 0.001(2)
N1 0.017(3) 0.017(3) 0.016(3) 0.001(3) 0.008(3) 0.000(3)
C1 0.024(5) 0.020(4) 0.033(5) -0.003(3) 0.018(4) -0.001(3)
C2 0.035(5) 0.018(4) 0.040(5) -0.008(4) 0.021(5) 0.001(4)
C3 0.035(5) 0.018(4) 0.031(5) 0.000(4) 0.013(4) 0.003(4)
C4 0.028(5) 0.019(4) 0.030(5) -0.001(3) 0.012(4) -0.011(3)
C5 0.025(5) 0.015(4) 0.026(4) -0.001(3) 0.014(4) -0.002(3)
C6 0.025(5) 0.022(4) 0.038(5) -0.002(4) 0.020(4) -0.005(3)
C7 0.028(5) 0.022(4) 0.030(5) -0.004(3) 0.022(4) -0.010(3)

loop_
_atom_type_symbol
_atom_type_description
_atom_type_scat_dispersion_real
_atom_type_scat_dispersion_imag
_atom_type_scat_source
C C 0.0033 0.0016 'International Tables Vol C Tables 4.2.6.8 and 6.1.1.4'
H H 0.0000 0.0000 'International Tables Vol C Tables 4.2.6.8 and 6.1.1.4'
N N 0.0061 0.0033 'International Tables Vol C Tables 4.2.6.8 and 6.1.1.4'
O O 0.0106 0.0060 'International Tables Vol C Tables 4.2.6.8 and 6.1.1.4'
S S 0.1246 0.1234 'International Tables Vol C Tables 4.2.6.8 and 6.1.1.4'
Co Co 0.3494 0.9721 'International Tables Vol C Tables 4.2.6.8 and 6.1.1.4'

loop_
_geom_angle_atom_site_label_1
_geom_angle_atom_site_label_2
_geom_angle_atom_site_label_3
_geom_angle
_geom_angle_site_symmetry_1
_geom_angle_site_symmetry_3
O6 Co1 O2 83.8(2) 3_657 .
O6 Co1 O4 90.6(2) 3_657 .
O2 Co1 O4 174.2(2) . .
O6 Co1 O3 93.11(19) 3_657 .
O2 Co1 O3 87.7(2) . .
O4 Co1 O3 91.2(2) . .
O6 Co1 O1 175.0(2) 3_657 .
O2 Co1 O1 93.3(2) . .
O4 Co1 O1 92.2(2) . .
O3 Co1 O1 82.70(19) . .
O6 Co1 N1 94.1(2) 3_657 .
O2 Co1 N1 87.9(2) . .
O4 Co1 N1 94.0(2) . .
O3 Co1 N1 171.0(2) . .
O1 Co1 N1 89.8(2) . .
O7 S1 O6 109.9(3) . .
O7 S1 O5 110.8(3) . .
O6 S1 O5 110.3(3) . .
O7 S1 O3 108.2(3) . .
O6 S1 O3 108.6(3) . .
O5 S1 O3 109.0(3) . .
C7 O1 Co1 124.7(4) . .
C7 O1 H101 105(8) . .
Co1 O1 H101 118(8) . .
Co1 O2 H333 108(6) . .
Co1 O2 H444 114(9) . .
H333 O2 H444 101(10) . .
S1 O3 Co1 128.5(3) . .
Co1 O4 H111 104(6) . .
Co1 O4 H222 146(10) . .
H111 O4 H222 105(10) . .
S1 O6 Co1 141.8(3) . 3_657
C5 N1 C1 118.0(7) . .
C5 N1 Co1 125.1(5) . .
C1 N1 Co1 116.1(5) . .
N1 C1 C2 122.9(8) . .
N1 C1 H1 118.5 . .
C2 C1 H1 118.5 . .
C1 C2 C3 119.3(8) . .
C1 C2 H2 120.4 . .
C3 C2 H2 120.4 . .
C4 C3 C2 118.3(8) . .
C4 C3 H3 120.8 . .
C2 C3 H3 120.8 . .
C3 C4 C5 120.1(8) . .
C3 C4 H4 120.0 . .
C5 C4 H4 120.0 . .
N1 C5 C4 121.4(7) . .
N1 C5 C6 117.5(7) . .
C4 C5 C6 121.1(7) . .
C5 C6 C7 115.5(7) . .
C5 C6 H6A 108.4 . .
C7 C6 H6A 108.4 . .
C5 C6 H6B 108.4 . .
C7 C6 H6B 108.4 . .
H6A C6 H6B 107.5 . .
O1 C7 C6 110.5(6) . .
O1 C7 H7A 109.5 . .
C6 C7 H7A 109.5 . .
O1 C7 H7B 109.5 . .
C6 C7 H7B 109.5 . .
H7A C7 H7B 108.1 . .

loop_
_geom_bond_atom_site_label_1
_geom_bond_atom_site_label_2
_geom_bond_distance
_geom_bond_site_symmetry_2
Co1 O6 2.080(5) 3_657
Co1 O2 2.106(6) .
Co1 O4 2.108(6) .
Co1 O3 2.111(5) .
Co1 O1 2.113(5) .
Co1 N1 2.132(6) .
S1 O7 1.466(5) .
S1 O6 1.471(5) .
S1 O5 1.483(5) .
S1 O3 1.490(5) .
O1 C7 1.436(9) .
O1 H101 0.89(2) .
O2 H333 0.90(2) .
O2 H444 0.90(2) .
O4 H111 0.89(2) .
O4 H222 0.90(2) .
O6 Co1 2.080(5) 3_657
N1 C5 1.346(10) .
N1 C1 1.352(10) .
C1 C2 1.368(12) .
C1 H1 0.9500 .
C2 C3 1.385(13) .
C2 H2 0.9500 .
C3 C4 1.373(13) .
C3 H3 0.9500 .
C4 C5 1.391(11) .
C4 H4 0.9500 .
C5 C6 1.503(11) .
C6 C7 1.515(11) .
C6 H6A 0.9900 .
C6 H6B 0.9900 .
C7 H7A 0.9900 .
C7 H7B 0.9900 .

loop_
_geom_torsion_atom_site_label_1
_geom_torsion_atom_site_label_2
_geom_torsion_atom_site_label_3
_geom_torsion_atom_site_label_4
_geom_torsion
_geom_torsion_site_symmetry_1
_geom_torsion_site_symmetry_4
O6 Co1 O1 C7 146(2) 3_657 .
O2 Co1 O1 C7 92.9(6) . .
O4 Co1 O1 C7 -88.9(6) . .
O3 Co1 O1 C7 -179.8(6) . .
N1 Co1 O1 C7 5.1(6) . .
O7 S1 O3 Co1 167.1(4) . .
O6 S1 O3 Co1 -73.6(4) . .
O5 S1 O3 Co1 46.6(5) . .
O6 Co1 O3 S1 27.2(4) 3_657 .
O2 Co1 O3 S1 -56.4(4) . .
O4 Co1 O3 S1 117.9(4) . .
O1 Co1 O3 S1 -150.0(4) . .
N1 Co1 O3 S1 -116.8(14) . .
O7 S1 O6 Co1 -107.4(5) . 3_657
O5 S1 O6 Co1 15.1(6) . 3_657
O3 S1 O6 Co1 134.4(5) . 3_657
O6 Co1 N1 C5 166.3(6) 3_657 .
O2 Co1 N1 C5 -110.1(7) . .
O4 Co1 N1 C5 75.3(7) . .
O3 Co1 N1 C5 -49.8(18) . .
O1 Co1 N1 C5 -16.9(7) . .
O6 Co1 N1 C1 -24.2(6) 3_657 .
O2 Co1 N1 C1 59.4(6) . .
O4 Co1 N1 C1 -115.2(6) . .
O3 Co1 N1 C1 119.7(14) . .
O1 Co1 N1 C1 152.6(6) . .
C5 N1 C1 C2 -0.1(12) . .
Co1 N1 C1 C2 -170.3(7) . .
N1 C1 C2 C3 0.7(14) . .
C1 C2 C3 C4 -0.9(14) . .
C2 C3 C4 C5 0.6(14) . .
C1 N1 C5 C4 -0.3(12) . .
Co1 N1 C5 C4 169.0(6) . .
C1 N1 C5 C6 179.3(7) . .
Co1 N1 C5 C6 -11.4(11) . .
C3 C4 C5 N1 0.0(13) . .
C3 C4 C5 C6 -179.5(8) . .
N1 C5 C6 C7 62.2(10) . .
C4 C5 C6 C7 -118.3(9) . .
Co1 O1 C7 C6 32.1(9) . .
C5 C6 C7 O1 -71.9(9) . .
